data_4073435
loop_
_publ_author_name
'Bach, Marc A.'
'Beweries, Torsten'
'Burlakov, Vladimir V.'
'Arndt, Perdita'
'Baumann, Wolfgang'
'Spannenberg, Anke'
'Rosenthal, Uwe'

_publ_section_title
;
 Migratory Insertion of an Isocyanide into 1-Zirconacyclopent-3-ynes
;
_journal_issue 18
_journal_name_full Organometallics
_journal_page_first 4592
_journal_paper_doi 10.1021/om700324k
_journal_volume 26
_journal_year 2007
_chemical_formula_sum 'C32 H48 N2 Zr'
_chemical_formula_weight 551.94
_chemical_name_systematic
; 
 ? 
;
_space_group_IT_number 19
_symmetry_cell_setting orthorhombic
_symmetry_space_group_name_Hall 'P 2ac 2ab'
_symmetry_space_group_name_H-M 'P 21 21 21'
_atom_sites_solution_hydrogens geom
_atom_sites_solution_primary direct
_atom_sites_solution_secondary difmap
_audit_creation_method SHELXL-97
_cell_angle_alpha 90.00
_cell_angle_beta 90.00
_cell_angle_gamma 90.00
_cell_formula_units_Z 4
_cell_length_a 20.632(4)
_cell_length_b 12.178(2)
_cell_length_c 11.572(2)
_cell_measurement_reflns_used all
_cell_measurement_temperature 200(2)
_cell_volume 2907.5(9)
_computing_data_collection STOE-X-AREA
_computing_structure_refinement 'SHELXL-97 (Sheldrick, 1997)'
_computing_structure_solution 'SHELXS-97 (Sheldrick, 1990)'
_diffrn_ambient_temperature 200(2)
_diffrn_measured_fraction_theta_full 1.000
_diffrn_measured_fraction_theta_max 1.000
_diffrn_measurement_device_type 'STOE-IPDS II'
_diffrn_radiation_monochromator graphite
_diffrn_radiation_source 'fine-focus sealed tube'
_diffrn_radiation_type MoK\a
_diffrn_radiation_wavelength 0.71073
_diffrn_reflns_av_R_equivalents 0.0791
_diffrn_reflns_av_sigmaI/netI 0.0680
_diffrn_reflns_limit_h_max 26
_diffrn_reflns_limit_h_min -26
_diffrn_reflns_limit_k_max 14
_diffrn_reflns_limit_k_min -15
_diffrn_reflns_limit_l_max 15
_diffrn_reflns_limit_l_min -15
_diffrn_reflns_number 45601
_diffrn_reflns_theta_full 27.50
_diffrn_reflns_theta_max 27.50
_diffrn_reflns_theta_min 1.94
_exptl_absorpt_coefficient_mu 0.400
_exptl_absorpt_correction_type none
_exptl_crystal_colour red
_exptl_crystal_density_diffrn 1.261
_exptl_crystal_density_method 'not measured'
_exptl_crystal_description prism
_exptl_crystal_F_000 1176
_exptl_crystal_size_max 0.3
_exptl_crystal_size_mid 0.2
_exptl_crystal_size_min 0.1
_refine_diff_density_max 0.537
_refine_diff_density_min -0.615
_refine_diff_density_rms 0.053
_refine_ls_abs_structure_details 'Flack H D (1983), Acta Cryst. A39, 876-881'
_refine_ls_abs_structure_Flack 0.00(3)
_refine_ls_extinction_method none
_refine_ls_goodness_of_fit_ref 0.871
_refine_ls_hydrogen_treatment mixed
_refine_ls_matrix_type full
_refine_ls_number_parameters 330
_refine_ls_number_reflns 6664
_refine_ls_number_restraints 0
_refine_ls_restrained_S_all 0.871
_refine_ls_R_factor_all 0.0516
_refine_ls_R_factor_gt 0.0323
_refine_ls_shift/su_max 0.002
_refine_ls_shift/su_mean 0.000
_refine_ls_structure_factor_coef Fsqd
_refine_ls_weighting_details 'calc w=1/[\s^2^(Fo^2^)+(0.0186P)^2^+0.0000P] where P=(Fo^2^+2Fc^2^)/3'
_refine_ls_weighting_scheme calc
_refine_ls_wR_factor_gt 0.0524
_refine_ls_wR_factor_ref 0.0552
_reflns_number_gt 5005
_reflns_number_total 6664
_reflns_threshold_expression >2sigma(I)
_cod_data_source_file om700324k_3.cif
_cod_data_source_block ks498ch
_cod_original_cell_volume 2907.6(10)
_cod_original_sg_symbol_H-M P2(1)2(1)2(1)
_cod_database_code 4073435

loop_
_symmetry_equiv_pos_as_xyz
'x, y, z'
'-x+1/2, -y, z+1/2'
'-x, y+1/2, -z+1/2'
'x+1/2, -y+1/2, -z'

loop_
_atom_site_label
_atom_site_type_symbol
_atom_site_fract_x
_atom_site_fract_y
_atom_site_fract_z
_atom_site_U_iso_or_equiv
_atom_site_adp_type
_atom_site_occupancy
_atom_site_symmetry_multiplicity
_atom_site_calc_flag
_atom_site_refinement_flags
_atom_site_disorder_assembly
_atom_site_disorder_group
C30A C -0.4162(4) -0.2099(7) -0.5756(6) 0.069(2) Uiso 0.684(6) 1 d P A 1
H30A H -0.4149 -0.1412 -0.6197 0.103 Uiso 0.684(6) 1 calc PR A 1
H30B H -0.4538 -0.2533 -0.5998 0.103 Uiso 0.684(6) 1 calc PR A 1
H30C H -0.3765 -0.2518 -0.5899 0.103 Uiso 0.684(6) 1 calc PR A 1
C31A C -0.4231(3) -0.2889(6) -0.3811(6) 0.0649(19) Uiso 0.684(6) 1 d P A 1
H31A H -0.3851 -0.3335 -0.4002 0.097 Uiso 0.684(6) 1 calc PR A 1
H31B H -0.4626 -0.3298 -0.3999 0.097 Uiso 0.684(6) 1 calc PR A 1
H31C H -0.4227 -0.2715 -0.2984 0.097 Uiso 0.684(6) 1 calc PR A 1
C32A C -0.3619(2) -0.1203(5) -0.4150(4) 0.0488(13) Uiso 0.684(6) 1 d P A 1
H32A H -0.3596 -0.0525 -0.4605 0.073 Uiso 0.684(6) 1 calc PR A 1
H32B H -0.3232 -0.1647 -0.4296 0.073 Uiso 0.684(6) 1 calc PR A 1
H32C H -0.3643 -0.1021 -0.3327 0.073 Uiso 0.684(6) 1 calc PR A 1
C30B C -0.3681(5) -0.1176(10) -0.5141(13) 0.059(3) Uiso 0.316(6) 1 d P A 2
H30D H -0.3310 -0.1654 -0.5303 0.088 Uiso 0.316(6) 1 calc PR A 2
H30E H -0.3541 -0.0560 -0.4657 0.088 Uiso 0.316(6) 1 calc PR A 2
H30F H -0.3857 -0.0894 -0.5870 0.088 Uiso 0.316(6) 1 calc PR A 2
C31B C -0.4376(5) -0.2795(9) -0.5342(8) 0.039(3) Uiso 0.316(6) 1 d P A 2
H31D H -0.4731 -0.3237 -0.5025 0.058 Uiso 0.316(6) 1 calc PR A 2
H31E H -0.3992 -0.3258 -0.5446 0.058 Uiso 0.316(6) 1 calc PR A 2
H31F H -0.4507 -0.2489 -0.6090 0.058 Uiso 0.316(6) 1 calc PR A 2
C32B C -0.3995(7) -0.2374(11) -0.3341(11) 0.065(4) Uiso 0.316(6) 1 d P A 2
H32D H -0.4344 -0.2838 -0.3038 0.097 Uiso 0.316(6) 1 calc PR A 2
H32E H -0.3895 -0.1796 -0.2780 0.097 Uiso 0.316(6) 1 calc PR A 2
H32F H -0.3608 -0.2823 -0.3475 0.097 Uiso 0.316(6) 1 calc PR A 2
C1 C -0.61398(13) -0.3236(2) -0.5796(2) 0.0201(6) Uani 1 1 d . . .
C2 C -0.59910(13) -0.2564(2) -0.6764(2) 0.0208(5) Uani 1 1 d . . .
C3 C -0.63604(14) -0.3316(2) -0.7544(2) 0.0263(6) Uani 1 1 d . . .
C4 C -0.65167(15) -0.4001(2) -0.6524(3) 0.0268(7) Uani 1 1 d . . .
C5 C -0.68501(17) -0.4941(3) -0.6461(4) 0.0382(8) Uani 1 1 d . . .
C6 C -0.64983(18) -0.3470(3) -0.8652(3) 0.0393(8) Uani 1 1 d . . .
C7 C -0.54953(12) -0.1080(2) -0.7888(2) 0.0260(6) Uani 1 1 d . . .
C8 C -0.50861(15) -0.1920(3) -0.8547(3) 0.0367(7) Uani 1 1 d . . .
H8A H -0.5341 -0.2590 -0.8671 0.055 Uiso 1 1 calc R . .
H8B H -0.4698 -0.2097 -0.8097 0.055 Uiso 1 1 calc R . .
H8C H -0.4958 -0.1612 -0.9296 0.055 Uiso 1 1 calc R . .
C9 C -0.60894(17) -0.0742(2) -0.8597(2) 0.0335(6) Uani 1 1 d . . .
H9A H -0.6364 -0.1386 -0.8732 0.050 Uiso 1 1 calc R . .
H9B H -0.5948 -0.0439 -0.9340 0.050 Uiso 1 1 calc R . .
H9C H -0.6336 -0.0185 -0.8173 0.050 Uiso 1 1 calc R . .
C10 C -0.50869(15) -0.0055(3) -0.7688(3) 0.0352(7) Uani 1 1 d . . .
H10A H -0.5343 0.0492 -0.7267 0.053 Uiso 1 1 calc R . .
H10B H -0.4953 0.0250 -0.8435 0.053 Uiso 1 1 calc R . .
H10C H -0.4702 -0.0247 -0.7235 0.053 Uiso 1 1 calc R . .
C11 C -0.61343(15) -0.3888(3) -0.3794(2) 0.0279(6) Uani 1 1 d . . .
C12 C -0.68582(17) -0.4130(3) -0.3689(3) 0.0368(8) Uani 1 1 d . . .
H12A H -0.7027 -0.4365 -0.4441 0.055 Uiso 1 1 calc R . .
H12B H -0.7086 -0.3466 -0.3438 0.055 Uiso 1 1 calc R . .
H12C H -0.6926 -0.4716 -0.3120 0.055 Uiso 1 1 calc R . .
C13 C -0.57600(16) -0.4931(3) -0.4150(3) 0.0359(8) Uani 1 1 d . . .
H13A H -0.5905 -0.5170 -0.4916 0.054 Uiso 1 1 calc R . .
H13B H -0.5842 -0.5515 -0.3586 0.054 Uiso 1 1 calc R . .
H13C H -0.5295 -0.4770 -0.4173 0.054 Uiso 1 1 calc R . .
C14 C -0.59004(17) -0.3533(3) -0.2606(2) 0.0422(9) Uani 1 1 d . . .
H14A H -0.5436 -0.3368 -0.2639 0.063 Uiso 1 1 calc R . .
H14B H -0.5976 -0.4127 -0.2050 0.063 Uiso 1 1 calc R . .
H14C H -0.6138 -0.2876 -0.2362 0.063 Uiso 1 1 calc R . .
C15 C -0.69941(13) 0.0234(2) -0.5250(2) 0.0230(7) Uani 1 1 d . . .
C16 C -0.70657(17) -0.0291(3) -0.4179(3) 0.0255(8) Uani 1 1 d . . .
H16 H -0.7026 0.0055 -0.3446 0.031 Uiso 1 1 calc R . .
C17 C -0.72042(18) -0.1408(3) -0.4356(4) 0.0316(10) Uani 1 1 d . . .
H17 H -0.7282 -0.1940 -0.3771 0.038 Uiso 1 1 calc R . .
C18 C -0.72067(18) -0.1598(3) -0.5554(4) 0.0297(9) Uani 1 1 d . . .
H18 H -0.7286 -0.2280 -0.5925 0.036 Uiso 1 1 calc R . .
C19 C -0.70711(16) -0.0596(3) -0.6102(3) 0.0248(8) Uani 1 1 d . . .
H19 H -0.7036 -0.0490 -0.6913 0.030 Uiso 1 1 calc R . .
C20 C -0.70085(14) 0.1465(2) -0.5472(2) 0.0273(6) Uani 1 1 d . . .
C21 C -0.76868(14) 0.1729(3) -0.5963(3) 0.0353(7) Uani 1 1 d . . .
H21A H -0.7718 0.2517 -0.6125 0.053 Uiso 1 1 calc R . .
H21B H -0.8018 0.1523 -0.5397 0.053 Uiso 1 1 calc R . .
H21C H -0.7755 0.1315 -0.6679 0.053 Uiso 1 1 calc R . .
C22 C -0.69202(18) 0.2118(3) -0.4363(3) 0.0421(9) Uani 1 1 d . . .
H22A H -0.6931 0.2905 -0.4539 0.063 Uiso 1 1 calc R . .
H22B H -0.6502 0.1931 -0.4012 0.063 Uiso 1 1 calc R . .
H22C H -0.7271 0.1940 -0.3823 0.063 Uiso 1 1 calc R . .
C23 C -0.65139(17) 0.1814(3) -0.6391(3) 0.0456(9) Uani 1 1 d . . .
H23A H -0.6541 0.2610 -0.6510 0.068 Uiso 1 1 calc R . .
H23B H -0.6608 0.1435 -0.7119 0.068 Uiso 1 1 calc R . .
H23C H -0.6076 0.1620 -0.6132 0.068 Uiso 1 1 calc R . .
C24 C -0.48032(12) -0.1107(2) -0.4250(2) 0.0241(6) Uani 1 1 d . A .
C25 C -0.49608(12) -0.0131(2) -0.4828(3) 0.0286(8) Uani 1 1 d . . .
H25 H -0.4756 0.0130 -0.5509 0.034 Uiso 1 1 calc R . .
C26 C -0.54683(15) 0.0400(3) -0.4245(3) 0.0389(8) Uani 1 1 d . . .
H26 H -0.5667 0.1072 -0.4464 0.047 Uiso 1 1 calc R . .
C27 C -0.56267(15) -0.0239(3) -0.3287(3) 0.0420(9) Uani 1 1 d . . .
H27 H -0.5950 -0.0073 -0.2729 0.050 Uiso 1 1 calc R . .
C28 C -0.52239(13) -0.1172(3) -0.3289(2) 0.0321(6) Uani 1 1 d . . .
H28 H -0.5233 -0.1749 -0.2736 0.038 Uiso 1 1 calc R . .
C29 C -0.42147(16) -0.1844(3) -0.4495(3) 0.0333(8) Uani 1 1 d . . .
N1 N -0.60006(13) -0.30110(19) -0.46654(17) 0.0204(5) Uani 1 1 d . . .
N2 N -0.56923(10) -0.15644(17) -0.67493(18) 0.0210(5) Uani 1 1 d . . .
Zr1 Zr -0.604065(10) -0.125802(17) -0.50212(4) 0.01914(5) Uani 1 1 d . . .
H5A H -0.6930(15) -0.533(3) -0.581(3) 0.032(9) Uiso 1 1 d . . .
H5B H -0.6963(15) -0.523(3) -0.707(3) 0.030(9) Uiso 1 1 d . . .
H6A H -0.6374(18) -0.298(3) -0.920(3) 0.053(11) Uiso 1 1 d . . .
H6B H -0.6736(15) -0.405(3) -0.885(3) 0.035(10) Uiso 1 1 d . . .

loop_
_atom_site_aniso_label
_atom_site_aniso_U_11
_atom_site_aniso_U_22
_atom_site_aniso_U_33
_atom_site_aniso_U_23
_atom_site_aniso_U_13
_atom_site_aniso_U_12
C1 0.0173(16) 0.0194(15) 0.0237(14) -0.0026(12) -0.0022(11) 0.0018(12)
C2 0.0158(12) 0.0212(12) 0.0254(12) -0.0002(10) -0.0022(12) 0.0044(12)
C3 0.0242(15) 0.0222(14) 0.0325(16) -0.0012(12) -0.0051(12) 0.0048(12)
C4 0.0174(14) 0.0197(17) 0.0434(18) -0.0014(13) -0.0027(14) 0.0037(13)
C5 0.044(2) 0.0277(19) 0.043(2) -0.0010(17) -0.0118(16) -0.0086(15)
C6 0.050(2) 0.031(2) 0.0376(19) -0.0079(15) -0.0162(16) 0.0030(15)
C7 0.0275(13) 0.0249(17) 0.0256(13) 0.0037(12) 0.0068(10) 0.0025(12)
C8 0.0379(17) 0.0399(19) 0.0324(17) 0.0042(15) 0.0127(14) 0.0040(15)
C9 0.0407(16) 0.0312(14) 0.0286(14) 0.0056(12) -0.0029(15) 0.0033(16)
C10 0.0326(17) 0.0322(18) 0.0409(18) 0.0073(14) 0.0084(14) -0.0046(14)
C11 0.0270(17) 0.0261(16) 0.0305(13) 0.0078(13) 0.0036(12) 0.0036(15)
C12 0.0328(18) 0.0290(19) 0.049(2) 0.0136(15) 0.0125(16) 0.0020(15)
C13 0.0358(17) 0.0291(17) 0.0429(18) 0.0154(15) 0.0025(14) 0.0057(14)
C14 0.053(2) 0.046(2) 0.0277(15) 0.0119(14) 0.0009(13) -0.0053(17)
C15 0.0155(12) 0.0258(14) 0.028(2) 0.0009(12) 0.0020(11) 0.0032(10)
C16 0.0261(17) 0.0262(19) 0.0242(16) 0.0010(15) 0.0069(14) 0.0091(14)
C17 0.0216(18) 0.025(2) 0.048(2) 0.0100(19) 0.0135(16) 0.0047(16)
C18 0.0194(18) 0.0191(17) 0.051(2) -0.0013(16) 0.0004(15) 0.0029(14)
C19 0.0145(14) 0.031(2) 0.0288(18) -0.0063(14) -0.0012(12) 0.0060(13)
C20 0.0258(14) 0.0197(16) 0.0363(14) 0.0053(12) 0.0059(11) 0.0045(12)
C21 0.0332(17) 0.0353(17) 0.0374(17) 0.0029(14) 0.0019(13) 0.0135(14)
C22 0.041(2) 0.0321(19) 0.053(2) -0.0081(17) -0.0054(17) 0.0103(17)
C23 0.0418(19) 0.0281(18) 0.067(2) 0.0137(17) 0.0203(18) 0.0062(15)
C24 0.0179(12) 0.0227(16) 0.0317(14) -0.0074(13) -0.0089(10) -0.0006(12)
C25 0.0228(12) 0.0260(13) 0.037(2) -0.0066(15) -0.0062(14) -0.0047(10)
C26 0.0290(17) 0.0261(16) 0.062(2) -0.0146(16) -0.0181(16) 0.0060(13)
C27 0.0260(16) 0.055(2) 0.045(2) -0.0312(18) -0.0058(14) 0.0030(15)
C28 0.0265(14) 0.0410(17) 0.0288(13) -0.0051(16) -0.0064(11) -0.0034(16)
C29 0.0235(15) 0.040(2) 0.0368(16) -0.0037(15) 0.0019(12) 0.0108(14)
N1 0.0231(11) 0.0181(10) 0.0200(13) 0.0029(8) -0.0007(10) 0.0027(11)
N2 0.0208(11) 0.0199(12) 0.0224(11) 0.0017(9) 0.0037(8) -0.0001(9)
Zr1 0.01615(8) 0.01855(8) 0.02271(9) -0.0012(2) -0.00097(18) 0.00045(12)

loop_
_atom_type_symbol
_atom_type_description
_atom_type_scat_dispersion_real
_atom_type_scat_dispersion_imag
_atom_type_scat_source
C C 0.0033 0.0016 'International Tables Vol C Tables 4.2.6.8 and 6.1.1.4'
H H 0.0000 0.0000 'International Tables Vol C Tables 4.2.6.8 and 6.1.1.4'
N N 0.0061 0.0033 'International Tables Vol C Tables 4.2.6.8 and 6.1.1.4'
Zr Zr -2.9673 0.5597 'International Tables Vol C Tables 4.2.6.8 and 6.1.1.4'

loop_
_geom_angle_atom_site_label_1
_geom_angle_atom_site_label_2
_geom_angle_atom_site_label_3
_geom_angle
N1 C1 C2 126.4(2)
N1 C1 C4 141.5(3)
C2 C1 C4 91.6(2)
N1 C1 Zr1 57.52(13)
C2 C1 Zr1 73.64(16)
C4 C1 Zr1 146.0(2)
N2 C2 C1 127.0(2)
N2 C2 C3 141.6(2)
C1 C2 C3 90.7(2)
N2 C2 Zr1 57.07(12)
C1 C2 Zr1 74.32(15)
C3 C2 Zr1 146.4(2)
C6 C3 C4 130.1(3)
C6 C3 C2 141.2(3)
C4 C3 C2 88.6(2)
C5 C4 C1 141.2(3)
C5 C4 C3 129.6(3)
C1 C4 C3 89.1(2)
N2 C7 C10 109.8(2)
N2 C7 C8 108.9(2)
C10 C7 C8 108.6(2)
N2 C7 C9 111.1(2)
C10 C7 C9 107.7(2)
C8 C7 C9 110.7(2)
N1 C11 C14 110.4(2)
N1 C11 C12 111.9(2)
C14 C11 C12 107.1(3)
N1 C11 C13 108.4(2)
C14 C11 C13 108.5(3)
C12 C11 C13 110.6(3)
C16 C15 C19 106.1(3)
C16 C15 C20 126.6(3)
C19 C15 C20 125.6(3)
C16 C15 Zr1 71.45(17)
C19 C15 Zr1 70.70(18)
C20 C15 Zr1 134.14(18)
C15 C16 C17 109.5(3)
C15 C16 Zr1 77.90(18)
C17 C16 Zr1 70.9(2)
C16 C17 C18 107.7(4)
C16 C17 Zr1 77.4(2)
C18 C17 Zr1 73.4(3)
C19 C18 C17 107.6(4)
C19 C18 Zr1 77.1(2)
C17 C18 Zr1 74.2(3)
C18 C19 C15 109.1(3)
C18 C19 Zr1 71.0(2)
C15 C19 Zr1 78.18(18)
C15 C20 C22 111.7(2)
C15 C20 C23 112.2(2)
C22 C20 C23 111.1(3)
C15 C20 C21 106.6(2)
C22 C20 C21 108.1(2)
C23 C20 C21 106.9(3)
C25 C24 C28 106.3(3)
C25 C24 C29 126.2(3)
C28 C24 C29 126.7(3)
C25 C24 Zr1 71.46(14)
C28 C24 Zr1 71.15(14)
C29 C24 Zr1 130.06(19)
C24 C25 C26 109.6(3)
C24 C25 Zr1 78.15(15)
C26 C25 Zr1 69.44(16)
C27 C26 C25 107.5(3)
C27 C26 Zr1 74.04(18)
C25 C26 Zr1 78.92(17)
C26 C27 C28 108.1(3)
C26 C27 Zr1 73.70(18)
C28 C27 Zr1 78.48(17)
C27 C28 C24 108.6(3)
C27 C28 Zr1 69.76(16)
C24 C28 Zr1 78.17(15)
C30A C29 C31A 110.0(5)
C30A C29 C32A 107.8(5)
C31A C29 C32A 108.5(4)
C30A C29 C24 111.0(4)
C31A C29 C24 112.4(3)
C32A C29 C24 107.0(3)
C30A C29 C32B 137.1(7)
C31A C29 C32B 36.7(5)
C32A C29 C32B 75.5(6)
C24 C29 C32B 108.3(6)
C30A C29 C31B 41.0(5)
C31A C29 C31B 72.3(5)
C32A C29 C31B 136.6(5)
C24 C29 C31B 112.5(4)
C32B C29 C31B 107.2(7)
C30A C29 C30B 65.7(6)
C31A C29 C30B 135.4(5)
C32A C29 C30B 44.1(6)
C24 C29 C30B 109.9(5)
C32B C29 C30B 115.1(8)
C31B C29 C30B 103.8(7)
C1 N1 C11 117.6(2)
C1 N1 Zr1 90.46(16)
C11 N1 Zr1 145.28(17)
C2 N2 C7 117.6(2)
C2 N2 Zr1 90.87(15)
C7 N2 Zr1 146.77(17)
N2 Zr1 N1 89.60(8)
N2 Zr1 C26 108.33(10)
N1 Zr1 C26 134.84(10)
N2 Zr1 C27 135.51(10)
N1 Zr1 C27 108.73(11)
C26 Zr1 C27 32.26(11)
N2 Zr1 C18 93.62(11)
N1 Zr1 C18 85.49(12)
C26 Zr1 C18 132.10(12)
C27 Zr1 C18 127.02(12)
N2 Zr1 C17 125.89(12)
N1 Zr1 C17 84.68(12)
C26 Zr1 C17 113.37(13)
C27 Zr1 C17 96.62(13)
C18 Zr1 C17 32.34(9)
N2 Zr1 C2 32.06(8)
N1 Zr1 C2 62.60(8)
C26 Zr1 C2 139.55(10)
C27 Zr1 C2 156.92(10)
C18 Zr1 C2 75.20(11)
C17 Zr1 C2 103.42(12)
N2 Zr1 C1 62.78(8)
N1 Zr1 C1 32.02(8)
C26 Zr1 C1 156.19(9)
C27 Zr1 C1 140.10(11)
C18 Zr1 C1 71.68(11)
C17 Zr1 C1 87.88(11)
C2 Zr1 C1 32.04(8)
N2 Zr1 C19 83.10(10)
N1 Zr1 C19 115.29(10)
C26 Zr1 C19 107.96(11)
C27 Zr1 C19 120.70(11)
C18 Zr1 C19 31.82(11)
C17 Zr1 C19 52.51(12)
C2 Zr1 C19 81.18(10)
C1 Zr1 C19 93.31(10)
N2 Zr1 C16 133.98(10)
N1 Zr1 C16 113.75(11)
C26 Zr1 C16 83.36(11)
C27 Zr1 C16 75.75(11)
C18 Zr1 C16 52.49(13)
C17 Zr1 C16 31.69(13)
C2 Zr1 C16 127.20(10)
C1 Zr1 C16 119.15(11)
C19 Zr1 C16 51.39(10)
N2 Zr1 C28 120.11(8)
N1 Zr1 C28 82.53(10)
C26 Zr1 C28 52.47(11)
C27 Zr1 C28 31.77(11)
C18 Zr1 C28 143.91(12)
C17 Zr1 C28 112.36(12)
C2 Zr1 C28 126.81(9)
C1 Zr1 C28 110.75(10)
C19 Zr1 C28 152.00(10)
C16 Zr1 C28 102.54(10)
N2 Zr1 C25 83.49(10)
N1 Zr1 C25 117.67(9)
C26 Zr1 C25 31.63(10)
C27 Zr1 C25 52.03(11)
C18 Zr1 C25 156.54(11)
C17 Zr1 C25 144.84(12)
C2 Zr1 C25 110.87(10)
C1 Zr1 C25 125.81(9)
C19 Zr1 C25 125.01(10)
C16 Zr1 C25 114.84(11)
C28 Zr1 C25 50.85(11)

loop_
_geom_bond_atom_site_label_1
_geom_bond_atom_site_label_2
_geom_bond_distance
C30A C29 1.495(7)
C31A C29 1.499(7)
C32A C29 1.509(6)
C30B C29 1.560(12)
C31B C29 1.553(10)
C32B C29 1.551(13)
C1 N1 1.367(4)
C1 C2 1.421(4)
C1 C4 1.477(4)
C1 Zr1 2.579(3)
C2 N2 1.364(3)
C2 C3 1.495(4)
C2 Zr1 2.570(2)
C3 C6 1.327(4)
C3 C4 1.482(4)
C4 C5 1.338(4)
C7 N2 1.499(3)
C7 C10 1.524(4)
C7 C8 1.531(4)
C7 C9 1.532(4)
C11 N1 1.495(3)
C11 C14 1.520(4)
C11 C12 1.527(4)
C11 C13 1.542(4)
C15 C16 1.404(4)
C15 C19 1.421(4)
C15 C20 1.521(4)
C15 Zr1 2.691(3)
C16 C17 1.405(6)
C16 Zr1 2.609(3)
C17 C18 1.405(4)
C17 Zr1 2.528(4)
C18 C19 1.403(5)
C18 Zr1 2.518(4)
C19 Zr1 2.595(3)
C20 C22 1.521(4)
C20 C23 1.534(4)
C20 C21 1.544(4)
C24 C25 1.402(4)
C24 C28 1.413(4)
C24 C29 1.537(4)
C24 Zr1 2.711(3)
C25 C26 1.403(4)
C25 Zr1 2.626(3)
C26 C27 1.394(5)
C26 Zr1 2.506(3)
C27 C28 1.408(5)
C27 Zr1 2.510(3)
C28 Zr1 2.621(3)
N1 Zr1 2.176(2)
N2 Zr1 2.158(2)
